data_7251501
loop_
_publ_author_name
'Garc\'ia-Raso, \'Angel'
'Rocha, Mariana'
'Terr\'on, \'Angel'
'Fiol, Juan J.'
'L\'opez-Zafra, Adela'
'Rodr\'iguez, Carlos A.'
'V\'azquez-L\'opez, Ezequiel M.'
'Barcel\'o-Oliver, Miquel'
'Frontera, Antonio'

_publ_section_title
;
 The crucial role of lattice water in directing supramolecular networks of
 deferiprone analogues: a combined X-ray and DFT study
;
_journal_issue 5
_journal_name_full CrystEngComm
_journal_page_first 951
_journal_page_last 961
_journal_paper_doi 10.1039/D5CE01136A
_journal_volume 28
_journal_year 2026
_chemical_formula_moiety 'C12 H13 N3 O4, 2(H2 O)'
_chemical_formula_sum 'C12 H17 N3 O6'
_chemical_formula_weight 299.28
_space_group_crystal_system triclinic
_space_group_IT_number 2
_space_group_name_Hall '-P 1'
_space_group_name_H-M_alt 'P -1'
_atom_sites_solution_hydrogens mixed
_atom_sites_solution_primary dual
_audit_creation_date 2024-06-04
_audit_creation_method
;
Olex2 1.5
(compiled 2024.01.12 svn.r2f8d729c for OlexSys, GUI svn.r6928)
;
_audit_update_record
;
2025-11-24 deposited with the CCDC.	2026-01-06 downloaded from the CCDC.
;
_cell_angle_alpha 89.195(4)
_cell_angle_beta 88.506(4)
_cell_angle_gamma 68.574(4)
_cell_formula_units_Z 2
_cell_length_a 7.0597(9)
_cell_length_b 8.8765(11)
_cell_length_c 11.2263(14)
_cell_measurement_reflns_used 9974
_cell_measurement_temperature 100.00
_cell_measurement_theta_max 68.39
_cell_measurement_theta_min 6.64
_cell_volume 654.65(14)
_computing_cell_refinement 'Bruker Apex4, 2021'
_computing_data_collection 'Bruker Apex4, 2021'
_computing_data_reduction 'SAINT v8.40A (Bruker, 2019)'
_computing_molecular_graphics 'Olex2 1.5 (Dolomanov et al., 2009)'
_computing_publication_material 'Olex2 1.5 (Dolomanov et al., 2009)'
_computing_structure_refinement 'SHELXL 2019/3 (Sheldrick, 2015)'
_computing_structure_solution 'XT  (Sheldrick, 2015)'
_diffrn_ambient_temperature 100.00
_diffrn_measured_fraction_theta_full 0.994
_diffrn_measured_fraction_theta_max 0.990
_diffrn_measurement_device_type 'Bruker D8 Venture'
_diffrn_measurement_method '\f and \w scans'
_diffrn_radiation_monochromator multilayer
_diffrn_radiation_type CuK\a
_diffrn_radiation_wavelength 1.54178
_diffrn_reflns_av_R_equivalents 0.0565
_diffrn_reflns_av_unetI/netI 0.0367
_diffrn_reflns_Laue_measured_fraction_full 0.994
_diffrn_reflns_Laue_measured_fraction_max 0.990
_diffrn_reflns_limit_h_max 8
_diffrn_reflns_limit_h_min -8
_diffrn_reflns_limit_k_max 10
_diffrn_reflns_limit_k_min -10
_diffrn_reflns_limit_l_max 13
_diffrn_reflns_limit_l_min -13
_diffrn_reflns_number 23230
_diffrn_reflns_point_group_measured_fraction_full 0.994
_diffrn_reflns_point_group_measured_fraction_max 0.990
_diffrn_reflns_theta_full 67.679
_diffrn_reflns_theta_max 68.453
_diffrn_reflns_theta_min 5.353
_diffrn_source 'high brilliance microfocus sealed tube'
_diffrn_source_current 1.2
_diffrn_source_power 0.06
_diffrn_source_voltage 50.0
_diffrn_standards_number 0
_exptl_absorpt_coefficient_mu 1.049
_exptl_absorpt_correction_T_max 0.7476
_exptl_absorpt_correction_T_min 0.5442
_exptl_absorpt_correction_type multi-scan
_exptl_absorpt_process_details
;
SADABS-2016/2 (Bruker,2016) was used for absorption correction.
wR2(int) was 0.1704 before and 0.0887 after correction.
The Ratio of minimum to maximum transmission is 0.7279.
The \l/2 correction factor is Not present.
;
_exptl_crystal_colour colourless
_exptl_crystal_colour_primary colourless
_exptl_crystal_density_diffrn 1.518
_exptl_crystal_description prism
_exptl_crystal_F_000 316
_exptl_crystal_recrystallization_method 'The material was recrystallised from water by slow evaporation'
_exptl_crystal_size_max 0.25
_exptl_crystal_size_mid 0.09
_exptl_crystal_size_min 0.07
_refine_diff_density_max 0.535
_refine_diff_density_min -0.563
_refine_diff_density_rms 0.158
_refine_ls_extinction_coef 0.033(4)
_refine_ls_extinction_expression Fc^*^=kFc[1+0.001xFc^2^\l^3^/sin(2\q)]^-1/4^
_refine_ls_extinction_method 'SHELXL-2019/2 (Sheldrick 2019)'
_refine_ls_goodness_of_fit_ref 1.137
_refine_ls_hydrogen_treatment constr
_refine_ls_matrix_type full
_refine_ls_number_parameters 199
_refine_ls_number_reflns 2386
_refine_ls_number_restraints 0
_refine_ls_restrained_S_all 1.137
_refine_ls_R_factor_all 0.0530
_refine_ls_R_factor_gt 0.0525
_refine_ls_shift/su_max 0.001
_refine_ls_shift/su_mean 0.000
_refine_ls_structure_factor_coef Fsqd
_refine_ls_weighting_details 'w=1/[\s^2^(Fo^2^)+(0.0831P)^2^+0.4008P] where P=(Fo^2^+2Fc^2^)/3'
_refine_ls_weighting_scheme calc
_refine_ls_wR_factor_gt 0.1400
_refine_ls_wR_factor_ref 0.1405
_reflns_Friedel_coverage 0.000
_reflns_number_gt 2353
_reflns_number_total 2386
_reflns_threshold_expression 'I > 2\s(I)'
_cod_data_source_file d5ce01136a2.cif
_cod_data_source_block 1_CCDC1
_cod_database_code 7251501
_shelx_shelxl_version_number 2019/3
_shelx_space_group_comment
;
The symmetry employed for this shelxl refinement is uniquely defined
by the following loop, which should always be used as a source of
symmetry information in preference to the above space-group names.
They are only intended as comments.
;
_shelx_estimated_absorpt_t_max 0.930
_shelx_estimated_absorpt_t_min 0.779
_olex2_refinement_description
;
1. Fixed Uiso
 At 1.2 times of:
  All C(H) groups, All C(H,H) groups, All N(H) groups
 At 1.5 times of:
  All C(H,H,H) groups, All O(H) groups, All O(H,H) groups
2.a Free rotating group:
 O1W(H1WA,H1WB), O2W(H2WA,H2WB)
2.b Ternary CH refined with riding coordinates:
 C7(H7)
2.c Secondary CH2 refined with riding coordinates:
 C8(H8A,H8B)
2.d Aromatic/amide H refined with riding coordinates:
 N13(H13), C12(H12), N11(H11), C10(H10), C5(H5), C6(H6)
2.e Idealised Me refined as rotating group:
 C21(H21A,H21B,H21C)
2.f Idealised tetrahedral OH refined as rotating group:
 O31(H31)
;
_olex2_diffrn_ambient_temperature_device 'Oxford Cryosystems'
_olex2_exptl_crystal_mounting_method 'The crystal was mounted on a mylar loop in perfluoroether oil'
_olex2_submission_special_instructions 'No special instructions were received'

loop_
_space_group_symop_operation_xyz
'x, y, z'
'-x, -y, -z'

loop_
_atom_site_label
_atom_site_type_symbol
_atom_site_fract_x
_atom_site_fract_y
_atom_site_fract_z
_atom_site_U_iso_or_equiv
_atom_site_adp_type
_atom_site_occupancy
_atom_site_site_symmetry_order
_atom_site_calc_flag
_atom_site_refinement_flags_posn
_atom_site_refinement_flags_adp
_atom_site_refinement_flags_occupancy
_atom_site_disorder_assembly
_atom_site_disorder_group
C71 C 0.4837(3) 0.8564(2) 0.72744(15) 0.0142(4) Uani 1 1 d . . . . .
C7 C 0.7060(3) 0.7923(2) 0.67936(15) 0.0144(4) Uani 1 1 d . . . . .
H7 H 0.795379 0.727913 0.744014 0.017 Uiso 1 1 calc R U . . .
C8 C 0.7696(3) 0.9365(2) 0.64836(15) 0.0153(4) Uani 1 1 d . . . . .
H8A H 0.895162 0.898346 0.598033 0.018 Uiso 1 1 calc R U . . .
H8B H 0.661306 1.016512 0.601416 0.018 Uiso 1 1 calc R U . . .
C9 C 0.8068(3) 1.0175(2) 0.75654(15) 0.0149(4) Uani 1 1 d . . . . .
N13 N 0.9975(2) 1.02101(18) 0.77603(13) 0.0151(4) Uani 1 1 d . . . . .
H13 H 1.106751 0.973607 0.731151 0.018 Uiso 1 1 calc R U . . .
C12 C 0.9904(3) 1.1065(2) 0.87247(15) 0.0168(4) Uani 1 1 d . . . . .
H12 H 1.101338 1.128110 0.904128 0.020 Uiso 1 1 calc R U . . .
N11 N 0.8020(2) 1.15721(18) 0.91775(13) 0.0167(4) Uani 1 1 d . . . . .
H11 H 0.759620 1.215868 0.982497 0.020 Uiso 1 1 calc R U . . .
C10 C 0.6837(3) 1.1032(2) 0.84709(16) 0.0173(4) Uani 1 1 d . . . . .
H10 H 0.543171 1.122000 0.859105 0.021 Uiso 1 1 calc R U . . .
O73 O 0.45446(19) 0.86195(16) 0.83730(11) 0.0187(3) Uani 1 1 d . . . . .
O72 O 0.34720(18) 0.90770(14) 0.64964(11) 0.0157(3) Uani 1 1 d . . . . .
N1 N 0.7283(2) 0.68452(17) 0.57645(13) 0.0140(4) Uani 1 1 d . . . . .
C2 C 0.7372(2) 0.5279(2) 0.59833(15) 0.0145(4) Uani 1 1 d . . . . .
C3 C 0.7522(2) 0.4286(2) 0.50379(16) 0.0145(4) Uani 1 1 d . . . . .
C4 C 0.7606(3) 0.4787(2) 0.38219(15) 0.0155(4) Uani 1 1 d . . . . .
C5 C 0.7420(3) 0.6425(2) 0.36703(15) 0.0159(4) Uani 1 1 d . . . . .
H5 H 0.740167 0.685515 0.288915 0.019 Uiso 1 1 calc R U . . .
C6 C 0.7266(3) 0.7390(2) 0.46301(15) 0.0149(4) Uani 1 1 d . . . . .
H6 H 0.714359 0.848090 0.449905 0.018 Uiso 1 1 calc R U . . .
C21 C 0.7313(3) 0.4700(2) 0.72396(15) 0.0177(4) Uani 1 1 d . . . . .
H21A H 0.855569 0.463939 0.764043 0.027 Uiso 1 1 calc R U . . .
H21B H 0.722041 0.362529 0.723396 0.027 Uiso 1 1 calc R U . . .
H21C H 0.612466 0.545724 0.766559 0.027 Uiso 1 1 calc R U . . .
O31 O 0.76259(19) 0.27392(15) 0.52326(11) 0.0176(3) Uani 1 1 d . . . . .
H31 H 0.737046 0.236318 0.460000 0.026 Uiso 1 1 calc R U . . .
O41 O 0.7818(2) 0.37680(16) 0.30040(11) 0.0199(3) Uani 1 1 d . . . . .
O1W O 0.7561(2) 0.70880(16) 0.99640(11) 0.0216(3) Uani 1 1 d G . . . .
H1WA H 0.759033 0.612525 1.015124 0.032 Uiso 1 1 d G U . . .
H1WB H 0.666940 0.750180 0.941490 0.032 Uiso 1 1 d G U . . .
O2W O 1.1724(2) 0.60934(16) 0.93149(11) 0.0211(3) Uani 1 1 d G . . . .
H2WA H 1.041328 0.637991 0.941851 0.032 Uiso 1 1 d G U . . .
H2WB H 1.190916 0.606257 0.854520 0.032 Uiso 1 1 d G U . . .

loop_
_atom_site_aniso_label
_atom_site_aniso_U_11
_atom_site_aniso_U_22
_atom_site_aniso_U_33
_atom_site_aniso_U_23
_atom_site_aniso_U_13
_atom_site_aniso_U_12
C71 0.0167(8) 0.0107(8) 0.0160(9) -0.0026(6) 0.0003(6) -0.0060(7)
C7 0.0156(9) 0.0145(8) 0.0126(8) -0.0028(6) -0.0005(6) -0.0050(7)
C8 0.0157(8) 0.0163(9) 0.0139(8) -0.0019(6) 0.0015(6) -0.0059(7)
C9 0.0156(8) 0.0125(8) 0.0165(8) -0.0004(6) 0.0004(6) -0.0049(7)
N13 0.0143(7) 0.0155(7) 0.0150(7) -0.0021(5) 0.0012(5) -0.0049(6)
C12 0.0189(9) 0.0161(9) 0.0163(9) 0.0007(7) -0.0037(7) -0.0073(7)
N11 0.0209(8) 0.0149(7) 0.0133(7) -0.0023(5) 0.0002(6) -0.0054(6)
C10 0.0177(8) 0.0165(9) 0.0176(9) -0.0025(7) 0.0014(7) -0.0061(7)
O73 0.0180(6) 0.0229(7) 0.0139(6) -0.0035(5) 0.0021(5) -0.0061(5)
O72 0.0156(6) 0.0152(6) 0.0162(6) -0.0008(5) -0.0008(5) -0.0053(5)
N1 0.0143(7) 0.0136(7) 0.0135(7) -0.0020(6) 0.0004(5) -0.0044(6)
C2 0.0131(8) 0.0148(9) 0.0145(9) -0.0005(6) 0.0005(6) -0.0040(7)
C3 0.0130(8) 0.0133(9) 0.0168(9) -0.0007(7) 0.0002(6) -0.0043(7)
C4 0.0125(8) 0.0181(9) 0.0153(9) -0.0028(7) 0.0004(6) -0.0047(7)
C5 0.0161(8) 0.0180(9) 0.0133(8) 0.0007(7) 0.0001(6) -0.0060(7)
C6 0.0146(8) 0.0142(8) 0.0152(8) 0.0009(6) -0.0007(6) -0.0043(6)
C21 0.0243(9) 0.0152(9) 0.0135(9) -0.0005(7) 0.0000(7) -0.0071(7)
O31 0.0248(7) 0.0134(6) 0.0152(6) -0.0024(5) -0.0004(5) -0.0077(5)
O41 0.0280(7) 0.0186(7) 0.0141(6) -0.0055(5) 0.0022(5) -0.0095(5)
O1W 0.0253(7) 0.0214(7) 0.0182(7) 0.0004(5) -0.0035(5) -0.0083(6)
O2W 0.0251(7) 0.0241(7) 0.0151(6) -0.0040(5) 0.0023(5) -0.0100(6)

loop_
_atom_type_symbol
_atom_type_description
_atom_type_scat_dispersion_real
_atom_type_scat_dispersion_imag
_atom_type_scat_source
C C 0.0181 0.0091 'International Tables Vol C Tables 4.2.6.8 and 6.1.1.4'
H H 0.0000 0.0000 'International Tables Vol C Tables 4.2.6.8 and 6.1.1.4'
N N 0.0311 0.0180 'International Tables Vol C Tables 4.2.6.8 and 6.1.1.4'
O O 0.0492 0.0322 'International Tables Vol C Tables 4.2.6.8 and 6.1.1.4'

loop_
_geom_angle_atom_site_label_1
_geom_angle_atom_site_label_2
_geom_angle_atom_site_label_3
_geom_angle
_geom_angle_site_symmetry_1
_geom_angle_site_symmetry_3
_geom_angle_publ_flag
O73 C71 C7 118.01(15) . . ?
O73 C71 O72 125.95(16) . . ?
O72 C71 C7 115.90(14) . . ?
C71 C7 H7 108.2 . . ?
C8 C7 C71 109.08(13) . . ?
C8 C7 H7 108.2 . . ?
N1 C7 C71 110.49(13) . . ?
N1 C7 H7 108.2 . . ?
N1 C7 C8 112.42(13) . . ?
C7 C8 H8A 109.1 . . ?
C7 C8 H8B 109.1 . . ?
H8A C8 H8B 107.8 . . ?
C9 C8 C7 112.69(14) . . ?
C9 C8 H8A 109.1 . . ?
C9 C8 H8B 109.1 . . ?
N13 C9 C8 120.37(15) . . ?
C10 C9 C8 133.32(16) . . ?
C10 C9 N13 106.23(15) . . ?
C9 N13 H13 125.3 . . ?
C12 N13 C9 109.41(15) . . ?
C12 N13 H13 125.3 . . ?
N13 C12 H12 125.8 . . ?
N13 C12 N11 108.47(15) . . ?
N11 C12 H12 125.8 . . ?
C12 N11 H11 125.5 . . ?
C12 N11 C10 109.02(15) . . ?
C10 N11 H11 125.5 . . ?
C9 C10 N11 106.85(16) . . ?
C9 C10 H10 126.6 . . ?
N11 C10 H10 126.6 . . ?
C2 N1 C7 118.30(14) . . ?
C6 N1 C7 121.39(14) . . ?
C6 N1 C2 120.17(15) . . ?
N1 C2 C21 120.02(15) . . ?
C3 C2 N1 118.83(15) . . ?
C3 C2 C21 121.15(16) . . ?
C2 C3 C4 122.90(16) . . ?
O31 C3 C2 119.81(15) . . ?
O31 C3 C4 117.28(16) . . ?
C5 C4 C3 114.86(16) . . ?
O41 C4 C3 118.59(16) . . ?
O41 C4 C5 126.56(16) . . ?
C4 C5 H5 119.5 . . ?
C6 C5 C4 120.91(16) . . ?
C6 C5 H5 119.5 . . ?
N1 C6 C5 122.22(16) . . ?
N1 C6 H6 118.9 . . ?
C5 C6 H6 118.9 . . ?
C2 C21 H21A 109.5 . . ?
C2 C21 H21B 109.5 . . ?
C2 C21 H21C 109.5 . . ?
H21A C21 H21B 109.5 . . ?
H21A C21 H21C 109.5 . . ?
H21B C21 H21C 109.5 . . ?
C3 O31 H31 109.5 . . ?
H1WA O1W H1WB 109.5 . . ?
H2WA O2W H2WB 104.5 . . ?

loop_
_geom_bond_atom_site_label_1
_geom_bond_atom_site_label_2
_geom_bond_distance
_geom_bond_site_symmetry_2
_geom_bond_publ_flag
C71 C7 1.546(2) . ?
C71 O73 1.244(2) . ?
C71 O72 1.269(2) . ?
C7 H7 1.0000 . ?
C7 C8 1.536(2) . ?
C7 N1 1.478(2) . ?
C8 H8A 0.9900 . ?
C8 H8B 0.9900 . ?
C8 C9 1.497(2) . ?
C9 N13 1.381(2) . ?
C9 C10 1.364(3) . ?
N13 H13 0.8800 . ?
N13 C12 1.320(2) . ?
C12 H12 0.9500 . ?
C12 N11 1.328(2) . ?
N11 H11 0.8800 . ?
N11 C10 1.376(2) . ?
C10 H10 0.9500 . ?
N1 C2 1.387(2) . ?
N1 C6 1.355(2) . ?
C2 C3 1.366(3) . ?
C2 C21 1.499(2) . ?
C3 C4 1.436(2) . ?
C3 O31 1.363(2) . ?
C4 C5 1.420(3) . ?
C4 O41 1.265(2) . ?
C5 H5 0.9500 . ?
C5 C6 1.363(2) . ?
C6 H6 0.9500 . ?
C21 H21A 0.9800 . ?
C21 H21B 0.9800 . ?
C21 H21C 0.9800 . ?
O31 H31 0.8400 . ?
O1W H1WA 0.8702 . ?
O1W H1WB 0.8697 . ?
O2W H2WA 0.8704 . ?
O2W H2WB 0.8699 . ?

loop_
_geom_hbond_atom_site_label_D
_geom_hbond_atom_site_label_H
_geom_hbond_atom_site_label_A
_geom_hbond_distance_DH
_geom_hbond_distance_HA
_geom_hbond_distance_DA
_geom_hbond_angle_DHA
_geom_hbond_site_symmetry_A
_geom_hbond_publ_flag
N13 H13 O72 0.88 1.81 2.6764(19) 168.6 1_655 yes
N11 H11 O2W 0.88 2.04 2.753(2) 136.8 2_777 yes
O31 H31 O72 0.84 2.03 2.8366(17) 159.4 2_666 yes
O1W H1WA O2W 0.87 1.94 2.7930(19) 166.9 2_767 yes
O1W H1WB O73 0.87 1.89 2.7548(18) 172.3 . yes
O2W H2WA O1W 0.87 1.96 2.821(2) 169.2 . yes
O2W H2WB O41 0.87 1.76 2.6216(18) 173.7 2_766 yes

loop_
_geom_torsion_atom_site_label_1
_geom_torsion_atom_site_label_2
_geom_torsion_atom_site_label_3
_geom_torsion_atom_site_label_4
_geom_torsion
_geom_torsion_site_symmetry_1
_geom_torsion_site_symmetry_2
_geom_torsion_site_symmetry_3
_geom_torsion_site_symmetry_4
_geom_torsion_publ_flag
C71 C7 C8 C9 74.02(17) . . . . ?
C71 C7 N1 C2 -77.22(17) . . . . ?
C71 C7 N1 C6 98.45(17) . . . . ?
C7 C8 C9 N13 117.59(16) . . . . ?
C7 C8 C9 C10 -66.0(2) . . . . ?
C7 N1 C2 C3 178.27(14) . . . . ?
C7 N1 C2 C21 -2.0(2) . . . . ?
C7 N1 C6 C5 -178.37(15) . . . . ?
C8 C7 N1 C2 160.66(14) . . . . ?
C8 C7 N1 C6 -23.7(2) . . . . ?
C8 C9 N13 C12 176.36(15) . . . . ?
C8 C9 C10 N11 -176.18(17) . . . . ?
C9 N13 C12 N11 0.88(19) . . . . ?
N13 C9 C10 N11 0.60(19) . . . . ?
N13 C12 N11 C10 -0.49(19) . . . . ?
C12 N11 C10 C9 -0.1(2) . . . . ?
C10 C9 N13 C12 -0.92(19) . . . . ?
O73 C71 C7 C8 -97.76(17) . . . . ?
O73 C71 C7 N1 138.18(15) . . . . ?
O72 C71 C7 C8 78.24(17) . . . . ?
O72 C71 C7 N1 -45.83(19) . . . . ?
N1 C7 C8 C9 -163.06(14) . . . . ?
N1 C2 C3 C4 0.4(3) . . . . ?
N1 C2 C3 O31 179.54(14) . . . . ?
C2 N1 C6 C5 -2.8(2) . . . . ?
C2 C3 C4 C5 -2.9(2) . . . . ?
C2 C3 C4 O41 177.51(15) . . . . ?
C3 C4 C5 C6 2.7(2) . . . . ?
C4 C5 C6 N1 0.0(3) . . . . ?
C6 N1 C2 C3 2.5(2) . . . . ?
C6 N1 C2 C21 -177.77(15) . . . . ?
C21 C2 C3 C4 -179.29(15) . . . . ?
C21 C2 C3 O31 -0.1(2) . . . . ?
O31 C3 C4 C5 177.89(14) . . . . ?
O31 C3 C4 O41 -1.7(2) . . . . ?
O41 C4 C5 C6 -177.76(16) . . . . ?
